data_7017664
loop_
_publ_author_name
'Mukherjee, Sandip'
'Patil, Yogesh P.'
'Mukherjee, Partha Sarathi'

_publ_section_title
;
 Cu(II)-azide polymers with various molar equivalents of blocking diamine
 ligands: synthesis, structures, magnetic properties with DFT studies.
;
_journal_issue 1
_journal_name_full 'Dalton transactions (Cambridge, England : 2003)'
_journal_page_first 54
_journal_page_last 64
_journal_paper_doi 10.1039/c1dt11312g
_journal_volume 41
_journal_year 2012
_chemical_formula_moiety 'C3 H10 Cu2 N14'
_chemical_formula_sum 'C3 H10 Cu2 N14'
_chemical_formula_weight 369.33
_chemical_name_systematic
;
?
;
_space_group_IT_number 2
_symmetry_cell_setting triclinic
_symmetry_space_group_name_Hall '-P 1'
_symmetry_space_group_name_H-M 'P -1'
_atom_sites_solution_hydrogens geom
_atom_sites_solution_primary direct
_atom_sites_solution_secondary difmap
_audit_creation_method SHELXL-97
_cell_angle_alpha 92.252(3)
_cell_angle_beta 91.946(3)
_cell_angle_gamma 98.562(3)
_cell_formula_units_Z 2
_cell_length_a 7.6280(3)
_cell_length_b 8.2478(4)
_cell_length_c 9.9050(4)
_cell_measurement_reflns_used 3545
_cell_measurement_temperature 293(2)
_cell_measurement_theta_max 30.0
_cell_measurement_theta_min 2.5
_cell_volume 615.24(5)
_computing_cell_refinement 'Bruker SMART'
_computing_data_collection 'Bruker SMART'
_computing_data_reduction 'Bruker SAINT'
_computing_molecular_graphics 'ORTEP-3 for Windows (Farrugia, 1999)'
_computing_publication_material WinGX
_computing_structure_refinement 'SHELXL97 (Sheldrick, 2008)'
_computing_structure_solution 'SHELXS97 (Sheldrick, 2008)'
_diffrn_ambient_temperature 293(2)
_diffrn_measured_fraction_theta_full 0.985
_diffrn_measured_fraction_theta_max 0.985
_diffrn_measurement_device_type 'CCD area detector'
_diffrn_measurement_method 'phi and omega scans'
_diffrn_radiation_monochromator graphite
_diffrn_radiation_source 'fine-focus sealed tube'
_diffrn_radiation_type MoK\a
_diffrn_radiation_wavelength 0.71073
_diffrn_reflns_av_R_equivalents 0.0322
_diffrn_reflns_av_sigmaI/netI 0.0386
_diffrn_reflns_limit_h_max 10
_diffrn_reflns_limit_h_min -10
_diffrn_reflns_limit_k_max 11
_diffrn_reflns_limit_k_min -11
_diffrn_reflns_limit_l_max 13
_diffrn_reflns_limit_l_min -13
_diffrn_reflns_number 12310
_diffrn_reflns_theta_full 30.03
_diffrn_reflns_theta_max 30.03
_diffrn_reflns_theta_min 2.50
_exptl_absorpt_coefficient_mu 3.470
_exptl_absorpt_correction_T_max 0.9338
_exptl_absorpt_correction_T_min 0.6067
_exptl_absorpt_correction_type empirical
_exptl_absorpt_process_details SADABS
_exptl_crystal_colour black
_exptl_crystal_density_diffrn 1.994
_exptl_crystal_density_method 'not measured'
_exptl_crystal_description rectangular
_exptl_crystal_F_000 368
_exptl_crystal_size_max 0.16
_exptl_crystal_size_mid 0.10
_exptl_crystal_size_min 0.02
_refine_diff_density_max 1.132
_refine_diff_density_min -0.695
_refine_diff_density_rms 0.134
_refine_ls_extinction_method none
_refine_ls_goodness_of_fit_ref 0.972
_refine_ls_hydrogen_treatment constr
_refine_ls_matrix_type full
_refine_ls_number_parameters 172
_refine_ls_number_reflns 3545
_refine_ls_number_restraints 0
_refine_ls_restrained_S_all 0.972
_refine_ls_R_factor_all 0.0588
_refine_ls_R_factor_gt 0.0423
_refine_ls_shift/su_max 0.000
_refine_ls_shift/su_mean 0.000
_refine_ls_structure_factor_coef Fsqd
_refine_ls_weighting_details 'calc w=1/[\s^2^(Fo^2^)+(0.0807P)^2^+0.0000P] where P=(Fo^2^+2Fc^2^)/3'
_refine_ls_weighting_scheme calc
_refine_ls_wR_factor_gt 0.1130
_refine_ls_wR_factor_ref 0.1225
_reflns_number_gt 2681
_reflns_number_total 3545
_reflns_threshold_expression >2\s(I)
_cod_data_source_file c1dt11312g.txt
_cod_data_source_block complex2
_cod_database_code 7017664

loop_
_symmetry_equiv_pos_as_xyz
'x, y, z'
'-x, -y, -z'

loop_
_atom_site_label
_atom_site_type_symbol
_atom_site_fract_x
_atom_site_fract_y
_atom_site_fract_z
_atom_site_U_iso_or_equiv
_atom_site_adp_type
_atom_site_occupancy
_atom_site_symmetry_multiplicity
_atom_site_calc_flag
_atom_site_refinement_flags
Cu1 Cu 0.21540(5) 0.21592(4) 0.68102(3) 0.02930(13) Uani 1 1 d .
Cu2 Cu 0.18937(5) -0.07377(4) 0.46876(3) 0.02906(13) Uani 1 1 d .
N1 N 0.2991(4) 0.2600(4) 0.8762(3) 0.0364(6) Uani 1 1 d .
H1 H 0.4148 0.2448 0.8825 0.044 Uiso 1 1 calc R
N2 N 0.1231(3) 0.4295(3) 0.6957(3) 0.0297(5) Uani 1 1 d .
H2A H 0.1894 0.5046 0.6479 0.036 Uiso 1 1 calc R
H2B H 0.0105 0.4173 0.6623 0.036 Uiso 1 1 calc R
N3 N 0.2837(5) -0.0066(4) 0.6558(3) 0.0481(8) Uani 1 1 d .
N4 N 0.3652(4) -0.0870(3) 0.7247(3) 0.0409(7) Uani 1 1 d .
N5 N 0.4406(6) -0.1656(5) 0.7889(4) 0.0789(13) Uani 1 1 d .
N6 N 0.1232(4) 0.1563(3) 0.4884(3) 0.0287(5) Uani 1 1 d .
N7 N 0.1487(4) 0.2502(3) 0.3938(3) 0.0355(6) Uani 1 1 d .
N8 N 0.1682(5) 0.3333(4) 0.3061(4) 0.0625(10) Uani 1 1 d .
N9 N 0.2487(4) -0.2987(3) 0.4787(3) 0.0374(6) Uani 1 1 d .
N10 N 0.3838(4) -0.3294(3) 0.4325(3) 0.0329(6) Uani 1 1 d .
N11 N 0.5092(4) -0.3673(4) 0.3899(4) 0.0557(9) Uani 1 1 d .
N12 N 0.1404(4) -0.0824(4) 0.2729(3) 0.0453(7) Uani 1 1 d .
N13 N 0.2230(4) -0.1549(3) 0.1982(3) 0.0358(6) Uani 1 1 d .
N14 N 0.2959(5) -0.2239(5) 0.1200(3) 0.0550(9) Uani 1 1 d .
C1 C 0.2931(5) 0.4363(5) 0.9052(4) 0.0502(10) Uani 1 1 d .
H1A H 0.3978 0.5013 0.8716 0.060 Uiso 1 1 calc R
H1B H 0.2926 0.4579 1.0022 0.060 Uiso 1 1 calc R
C2 C 0.1308(5) 0.4844(4) 0.8396(3) 0.0436(8) Uani 1 1 d .
H2C H 0.0259 0.4335 0.8832 0.052 Uiso 1 1 calc R
H2D H 0.1353 0.6025 0.8478 0.052 Uiso 1 1 calc R
C3 C 0.2011(6) 0.1519(6) 0.9722(4) 0.0590(11) Uani 1 1 d .
H3A H 0.2100 0.0396 0.9482 0.089 Uiso 1 1 calc R
H3B H 0.0786 0.1668 0.9689 0.089 Uiso 1 1 calc R
H3C H 0.2508 0.1790 1.0620 0.089 Uiso 1 1 calc R

loop_
_atom_site_aniso_label
_atom_site_aniso_U_11
_atom_site_aniso_U_22
_atom_site_aniso_U_33
_atom_site_aniso_U_23
_atom_site_aniso_U_13
_atom_site_aniso_U_12
Cu1 0.0397(2) 0.0258(2) 0.0240(2) -0.00555(14) 0.00083(15) 0.01182(15)
Cu2 0.0364(2) 0.0254(2) 0.0268(2) -0.00558(14) 0.00381(15) 0.01034(15)
N1 0.0377(14) 0.0406(15) 0.0319(14) -0.0078(11) -0.0034(11) 0.0126(12)
N2 0.0332(13) 0.0255(12) 0.0307(13) -0.0046(10) 0.0047(10) 0.0070(10)
N3 0.077(2) 0.0354(16) 0.0357(15) -0.0125(12) -0.0160(15) 0.0278(15)
N4 0.0481(17) 0.0321(14) 0.0424(16) -0.0038(12) -0.0066(14) 0.0089(13)
N5 0.099(3) 0.064(3) 0.078(3) 0.000(2) -0.031(2) 0.038(2)
N6 0.0369(14) 0.0233(12) 0.0263(12) -0.0054(9) 0.0011(10) 0.0082(10)
N7 0.0445(16) 0.0317(14) 0.0328(14) -0.0022(12) 0.0022(12) 0.0143(12)
N8 0.093(3) 0.052(2) 0.048(2) 0.0088(16) 0.0112(19) 0.0271(19)
N9 0.0404(15) 0.0275(13) 0.0459(16) -0.0046(12) 0.0138(13) 0.0098(11)
N10 0.0332(14) 0.0248(12) 0.0413(15) -0.0004(11) 0.0051(11) 0.0055(10)
N11 0.0418(17) 0.0483(19) 0.082(3) 0.0114(17) 0.0246(17) 0.0164(15)
N12 0.065(2) 0.0456(17) 0.0292(14) -0.0069(12) 0.0040(13) 0.0237(15)
N13 0.0425(15) 0.0355(14) 0.0293(13) -0.0040(11) 0.0014(12) 0.0067(12)
N14 0.061(2) 0.065(2) 0.0413(17) -0.0201(16) 0.0094(15) 0.0221(17)
C1 0.057(2) 0.048(2) 0.045(2) -0.0224(17) -0.0103(18) 0.0149(18)
C2 0.056(2) 0.0379(18) 0.0386(18) -0.0138(14) 0.0016(16) 0.0168(16)
C3 0.071(3) 0.072(3) 0.0330(19) 0.0084(18) 0.0017(18) 0.007(2)

loop_
_atom_type_symbol
_atom_type_description
_atom_type_scat_dispersion_real
_atom_type_scat_dispersion_imag
_atom_type_scat_source
C C 0.0033 0.0016 'International Tables Vol C Tables 4.2.6.8 and 6.1.1.4'
H H 0.0000 0.0000 'International Tables Vol C Tables 4.2.6.8 and 6.1.1.4'
N N 0.0061 0.0033 'International Tables Vol C Tables 4.2.6.8 and 6.1.1.4'
Cu Cu 0.3201 1.2651 'International Tables Vol C Tables 4.2.6.8 and 6.1.1.4'

loop_
_geom_angle_atom_site_label_1
_geom_angle_atom_site_label_2
_geom_angle_atom_site_label_3
_geom_angle
_geom_angle_site_symmetry_3
N3 Cu1 N2 173.97(12) .
N3 Cu1 N1 97.99(12) .
N2 Cu1 N1 86.44(11) .
N3 Cu1 N6 79.36(11) .
N2 Cu1 N6 96.01(11) .
N1 Cu1 N6 176.08(11) .
N3 Cu1 N11 96.58(14) 2_656
N2 Cu1 N11 87.48(11) 2_656
N1 Cu1 N11 90.03(12) 2_656
N6 Cu1 N11 93.13(12) 2_656
N12 Cu2 N9 96.44(12) .
N12 Cu2 N3 163.67(15) .
N9 Cu2 N3 93.72(12) .
N12 Cu2 N6 91.58(12) .
N9 Cu2 N6 171.56(11) .
N3 Cu2 N6 79.06(11) .
N12 Cu2 N6 91.80(12) 2_556
N9 Cu2 N6 94.19(10) 2_556
N3 Cu2 N6 100.18(13) 2_556
N6 Cu2 N6 82.91(10) 2_556
C3 N1 C1 113.4(3) .
C3 N1 Cu1 114.8(2) .
C1 N1 Cu1 105.6(2) .
C3 N1 H1 107.6 .
C1 N1 H1 107.6 .
Cu1 N1 H1 107.6 .
C2 N2 Cu1 108.4(2) .
C2 N2 H2A 110.0 .
Cu1 N2 H2A 110.0 .
C2 N2 H2B 110.0 .
Cu1 N2 H2B 110.0 .
H2A N2 H2B 108.4 .
N4 N3 Cu1 133.3(3) .
N4 N3 Cu2 124.4(2) .
Cu1 N3 Cu2 102.22(14) .
N5 N4 N3 178.8(4) .
N7 N6 Cu1 123.7(2) .
N7 N6 Cu2 119.3(2) .
Cu1 N6 Cu2 99.32(11) .
N7 N6 Cu2 113.6(2) 2_556
Cu1 N6 Cu2 98.96(11) 2_556
Cu2 N6 Cu2 97.09(10) 2_556
N8 N7 N6 178.2(4) .
N10 N9 Cu2 119.4(2) .
N11 N10 N9 176.3(3) .
N10 N11 Cu1 133.7(3) 2_656
N13 N12 Cu2 121.1(3) .
N14 N13 N12 176.0(4) .
N1 C1 C2 110.1(3) .
N1 C1 H1A 109.6 .
C2 C1 H1A 109.6 .
N1 C1 H1B 109.6 .
C2 C1 H1B 109.6 .
H1A C1 H1B 108.1 .
N2 C2 C1 108.3(3) .
N2 C2 H2C 110.0 .
C1 C2 H2C 110.0 .
N2 C2 H2D 110.0 .
C1 C2 H2D 110.0 .
H2C C2 H2D 108.4 .
N1 C3 H3A 109.5 .
N1 C3 H3B 109.5 .
H3A C3 H3B 109.5 .
N1 C3 H3C 109.5 .
H3A C3 H3C 109.5 .
H3B C3 H3C 109.5 .

loop_
_geom_bond_atom_site_label_1
_geom_bond_atom_site_label_2
_geom_bond_distance
_geom_bond_site_symmetry_2
Cu1 N3 1.990(3) .
Cu1 N2 1.994(3) .
Cu1 N1 2.017(3) .
Cu1 N6 2.027(3) .
Cu1 N11 2.419(3) 2_656
Cu2 N12 1.959(3) .
Cu2 N9 1.979(3) .
Cu2 N3 1.991(3) .
Cu2 N6 2.039(3) .
Cu2 N6 2.436(3) 2_556
N1 C3 1.475(5) .
N1 C1 1.479(4) .
N1 H1 0.9100 .
N2 C2 1.475(4) .
N2 H2A 0.9000 .
N2 H2B 0.9000 .
N3 N4 1.192(4) .
N4 N5 1.129(4) .
N6 N7 1.241(4) .
N6 Cu2 2.436(3) 2_556
N7 N8 1.128(4) .
N9 N10 1.198(4) .
N10 N11 1.138(4) .
N11 Cu1 2.419(3) 2_656
N12 N13 1.188(4) .
N13 N14 1.149(4) .
C1 C2 1.491(5) .
C1 H1A 0.9700 .
C1 H1B 0.9700 .
C2 H2C 0.9700 .
C2 H2D 0.9700 .
C3 H3A 0.9600 .
C3 H3B 0.9600 .
C3 H3C 0.9600 .

loop_
_geom_torsion_atom_site_label_1
_geom_torsion_atom_site_label_2
_geom_torsion_atom_site_label_3
_geom_torsion_atom_site_label_4
_geom_torsion
_geom_torsion_site_symmetry_1
_geom_torsion_site_symmetry_4
N3 Cu1 N1 C3 -65.8(3) . .
N2 Cu1 N1 C3 110.0(3) . .
N6 Cu1 N1 C3 -18.7(17) . .
N11 Cu1 N1 C3 -162.5(3) 2_656 .
N3 Cu1 N1 C1 168.5(2) . .
N2 Cu1 N1 C1 -15.7(2) . .
N6 Cu1 N1 C1 -144.4(15) . .
N11 Cu1 N1 C1 71.8(2) 2_656 .
N3 Cu1 N2 C2 126.1(12) . .
N1 Cu1 N2 C2 -11.3(2) . .
N6 Cu1 N2 C2 165.6(2) . .
N11 Cu1 N2 C2 -101.5(2) 2_656 .
N2 Cu1 N3 N4 -144.3(10) . .
N1 Cu1 N3 N4 -7.3(5) . .
N6 Cu1 N3 N4 175.6(5) . .
N11 Cu1 N3 N4 83.7(4) 2_656 .
N2 Cu1 N3 Cu2 38.6(13) . .
N1 Cu1 N3 Cu2 175.52(14) . .
N6 Cu1 N3 Cu2 -1.57(13) . .
N11 Cu1 N3 Cu2 -93.53(17) 2_656 .
N12 Cu2 N3 N4 -120.0(5) . .
N9 Cu2 N3 N4 8.5(4) . .
N6 Cu2 N3 N4 -176.0(4) . .
N6 Cu2 N3 N4 103.4(4) 2_556 .
N12 Cu2 N3 Cu1 57.5(5) . .
N9 Cu2 N3 Cu1 -174.03(15) . .
N6 Cu2 N3 Cu1 1.56(13) . .
N6 Cu2 N3 Cu1 -79.09(16) 2_556 .
Cu1 N3 N4 N5 153(23) . .
Cu2 N3 N4 N5 -30(23) . .
N3 Cu1 N6 N7 -133.4(3) . .
N2 Cu1 N6 N7 50.5(3) . .
N1 Cu1 N6 N7 179(73) . .
N11 Cu1 N6 N7 -37.3(3) 2_656 .
N3 Cu1 N6 Cu2 1.52(12) . .
N2 Cu1 N6 Cu2 -174.58(10) . .
N1 Cu1 N6 Cu2 -46.1(16) . .
N11 Cu1 N6 Cu2 97.62(12) 2_656 .
N3 Cu1 N6 Cu2 100.29(14) . 2_556
N2 Cu1 N6 Cu2 -75.81(11) . 2_556
N1 Cu1 N6 Cu2 52.7(16) . 2_556
N11 Cu1 N6 Cu2 -163.60(11) 2_656 2_556
N12 Cu2 N6 N7 -30.6(3) . .
N9 Cu2 N6 N7 167.5(7) . .
N3 Cu2 N6 N7 136.0(3) . .
N6 Cu2 N6 N7 -122.2(3) 2_556 .
N12 Cu2 N6 Cu1 -168.04(13) . .
N9 Cu2 N6 Cu1 30.0(8) . .
N3 Cu2 N6 Cu1 -1.52(12) . .
N6 Cu2 N6 Cu1 100.34(13) 2_556 .
N12 Cu2 N6 Cu2 91.62(12) . 2_556
N9 Cu2 N6 Cu2 -70.3(7) . 2_556
N3 Cu2 N6 Cu2 -101.85(15) . 2_556
N6 Cu2 N6 Cu2 0.0 2_556 2_556
Cu1 N6 N7 N8 -160(12) . .
Cu2 N6 N7 N8 73(12) . .
Cu2 N6 N7 N8 -40(12) 2_556 .
N12 Cu2 N9 N10 70.2(3) . .
N3 Cu2 N9 N10 -97.0(3) . .
N6 Cu2 N9 N10 -128.0(7) . .
N6 Cu2 N9 N10 162.5(3) 2_556 .
Cu2 N9 N10 N11 -174(6) . .
N9 N10 N11 Cu1 -171(6) . 2_656
N9 Cu2 N12 N13 -35.5(3) . .
N3 Cu2 N12 N13 92.7(5) . .
N6 Cu2 N12 N13 147.1(3) . .
N6 Cu2 N12 N13 -129.9(3) 2_556 .
Cu2 N12 N13 N14 169(6) . .
C3 N1 C1 C2 -86.3(4) . .
Cu1 N1 C1 C2 40.2(4) . .
Cu1 N2 C2 C1 36.0(3) . .
N1 C1 C2 N2 -51.6(4) . .
